data_1544620
loop_
_publ_author_name
'Isupova, D.'
'Ida, A.'
'Kihara, K.'
'Morishita, T.'
'Bulka, G.'

_publ_section_title
;
 Asymmetric thermal vibrations of atoms and pyroelectricity in cancrinite
 : Sample at 673 K
;
_journal_name_full 'Journal of Mineralogical and Petrological Sciences'
_journal_page_first 29
_journal_page_last 41
_journal_volume 105
_journal_year 2010
_chemical_formula_sum 'C1.21 Al5.71 Ca0.95 Na6.84 O24 S0.15 Si6.3'
_chemical_name_common 'Si6.30Al5.71Ca0.95Na6.84(CO3)1.21(SO4)0.15O24 cancrinite at 673 K'
_chemical_name_mineral 'cancrinite at 673 K'
_space_group_IT_number 173
_space_group_name_H-M_alt 'P 63'
_symmetry_space_group_name_Hall 'P 6c'
_symmetry_space_group_name_H-M 'P 63'
_cell_angle_alpha 90
_cell_angle_beta 90
_cell_angle_gamma 120
_cell_formula_units_Z 1
_cell_length_a 12.681(3)
_cell_length_b 12.681(3)
_cell_length_c 5.1827(4)
_cell_volume 721.8(2)
_cod_data_source_file cancrinite_673K.cif
_cod_data_source_block cancrinite_673K
_cod_original_formula_sum 'Si6.30 Al5.71 Ca0.95 Na6.84 O24 C1.21 S0.15'
_cod_database_code 1544620

loop_
_space_group_symop_operation_xyz
'x, y, z'
'-y, x-y, z'
'-x+y, -x, z'
'-x, -y, z+1/2'
'y, -x+y, z+1/2'
'x-y, x, z+1/2'

loop_
_atom_site_label
_atom_site_occupancy
_atom_site_fract_x
_atom_site_fract_y
_atom_site_fract_z
_atom_site_adp_type
_atom_site_U_iso_or_equiv
_atom_site_type_symbol
X 1.0 0.666667 0.333333 0.132(4) Uiso 0.075000 Na
Y 0.7700 0.1256(3) 0.2551(3) 0.2855(9) Uiso 0.041000 Na
Y 0.1580 0.1256(3) 0.2551(3) 0.2855(9) Uiso 0.041000 Ca
T1 1.0 0.3288(2) 0.4116(2) 0.750000 Uiso 0.013400 Si
T2 0.9500 0.0753(2) 0.4137(2) 0.7502(6) Uiso 0.014000 Al
T2 0.0500 0.0753(2) 0.4137(2) 0.7502(6) Uiso 0.014000 Si
O1 1.0 0.2043(4) 0.4075(5) 0.675(1) Uiso 0.025800 O
O2 1.0 0.1139(4) 0.5636(4) 0.733(2) Uiso 0.032200 O
O3 1.0 0.0235(5) 0.3484(5) 0.0501(10) Uiso 0.024300 O
O4 1.0 0.3185(5) 0.3548(5) 0.0337(10) Uiso 0.024000 O
C 0.7500 0.000000 0.000000 0.775(10) Uiso 0.170000 C
Oc 0.7500 0.054(2) 0.1104(10) 0.783(5) Uiso 0.240000 O
